data_7127534
loop_
_publ_author_name
'Ayyappan, Ramaraj'
'Coppel, Yannick'
'Vendier, Laure'
'Ghosh, Sundargopal'
'Sabo-Etienne, Sylviane'
'Bontemps, S\'ebastien'

_publ_section_title
;
 Synthesis and reactivity of phosphine borohydride compounds.
;
_journal_issue 3
_journal_name_full 'Chemical communications (Cambridge, England)'
_journal_page_first 375
_journal_page_last 378
_journal_paper_doi 10.1039/d0cc07072f
_journal_volume 57
_journal_year 2021
_chemical_absolute_configuration ad
_chemical_formula_moiety 'C80 H138 B2 Li2 O4 P2'
_chemical_formula_sum 'C80 H138 B2 Li2 O4 P2'
_chemical_formula_weight 1261.42
_space_group_IT_number 19
_space_group_name_Hall 'P 2ac 2ab'
_space_group_name_H-M_alt 'P 21 21 21'
_symmetry_cell_setting orthorhombic
_symmetry_space_group_name_Hall 'P 2ac 2ab'
_symmetry_space_group_name_H-M 'P 21 21 21'
_atom_sites_solution_hydrogens difmap
_atom_sites_solution_primary direct
_audit_update_record
;
2020-10-19 deposited with the CCDC.	2020-12-04 downloaded from the CCDC.
;
_cell_angle_alpha 90
_cell_angle_beta 90
_cell_angle_gamma 90
_cell_formula_units_Z 4
_cell_length_a 11.092900(14)
_cell_length_b 19.47580(2)
_cell_length_c 35.92390(3)
_cell_measurement_reflns_used 9989
_cell_measurement_temperature 110
_cell_measurement_theta_max 23
_cell_measurement_theta_min 3
_cell_volume 7761.111(14)
_computing_cell_refinement 'Apex2 (Bruker AXS, 2006)'
_computing_data_collection 'Apex2 (Bruker AXS, 2006)'
_computing_data_reduction 'Apex2 (Bruker AXS, 2006)'
_computing_molecular_graphics 'CAMERON (Watkin et al., 1996)'
_computing_publication_material 'CRYSTALS (Betteridge et al., 2003)'
_computing_structure_refinement 'CRYSTALS (Betteridge et al., 2003)'
_computing_structure_solution 'SHELXS 86 (Sheldrick, 1986)'
_diffrn_ambient_temperature 110
_diffrn_measured_fraction_theta_full 0.992
_diffrn_measured_fraction_theta_max 0.991
_diffrn_measurement_device Area
_diffrn_measurement_device_type 'Bruker Kappa Apex2'
_diffrn_measurement_method '\f & \w scans'
_diffrn_radiation_monochromator graphite
_diffrn_radiation_type 'Mo K\a'
_diffrn_radiation_wavelength 0.71073
_diffrn_reflns_av_R_equivalents 0.079
_diffrn_reflns_av_unetI/netI 0.110
_diffrn_reflns_limit_h_max 14
_diffrn_reflns_limit_h_min -14
_diffrn_reflns_limit_k_max 22
_diffrn_reflns_limit_k_min -25
_diffrn_reflns_limit_l_max 46
_diffrn_reflns_limit_l_min -46
_diffrn_reflns_number 89157
_diffrn_reflns_theta_full 27.073
_diffrn_reflns_theta_max 27.626
_diffrn_reflns_theta_min 1.134
_diffrn_standards_number 0
_exptl_absorpt_coefficient_mu 0.102
_exptl_absorpt_correction_T_max 1.00
_exptl_absorpt_correction_T_min 0.96
_exptl_absorpt_correction_type multi-scan
_exptl_absorpt_process_details 'SADABS (Siemens, 1996)'
_exptl_crystal_colour colourless
_exptl_crystal_density_diffrn 1.079
_exptl_crystal_description plate
_exptl_crystal_F_000 2784
_exptl_crystal_size_max 0.150
_exptl_crystal_size_mid 0.100
_exptl_crystal_size_min 0.020
_refine_diff_density_max 0.38
_refine_diff_density_min -0.40
_refine_ls_abs_structure_details
; 
 Parsons, Flack & Wagner (2013), 
 6073 Friedel Pairs 
;
_refine_ls_abs_structure_Flack 0.01(3)
_refine_ls_extinction_method None
_refine_ls_goodness_of_fit_ref 0.8344
_refine_ls_hydrogen_treatment constr
_refine_ls_matrix_type full
_refine_ls_number_parameters 829
_refine_ls_number_reflns 14030
_refine_ls_number_restraints 21
_refine_ls_R_factor_all 0.0475
_refine_ls_R_factor_gt 0.0475
_refine_ls_shift/su_max 0.0011672
_refine_ls_shift/su_mean 0.0000554
_refine_ls_structure_factor_coef F
_refine_ls_weighting_details
;
 Method, part 1, Chebychev polynomial, (Watkin, 1994, Prince, 1982) 
 [weight] = 1.0/[A~0~*T~0~(x)+A~1~*T~1~(x) ... +A~n-1~]*T~n-1~(x)] 
 where A~i~ are the Chebychev coefficients listed below and x= Fcalc/Fmax 
 Method = Robust Weighting (Prince, 1982) 
 W = [weight] * [1-(deltaF/6*sigmaF)^2^]^2^ 
 A~i~ are: 
 0.451 0.379 0.271 0.308E-01 
;
_refine_ls_weighting_scheme calc
_refine_ls_wR_factor_all 0.0439
_refine_ls_wR_factor_gt 0.0439
_refine_ls_wR_factor_ref 0.0434
_reflns_limit_h_max 14
_reflns_limit_h_min -14
_reflns_limit_k_max 25
_reflns_limit_k_min 0
_reflns_limit_l_max 46
_reflns_limit_l_min 0
_reflns_number_gt 14043
_reflns_number_total 17924
_reflns_threshold_expression I>2.0\s(I)
_cod_data_source_file d0cc07072f2.cif
_cod_data_source_block Ramaraj190620
_cod_depositor_comments 'Adding full bibliography for 7127530--7127534.cif.'
_cod_original_cell_volume 7761.110(15)
_cod_original_sg_symbol_Hall 'P 2ac 2ab '
_cod_original_sg_symbol_H-M 'P 21 21 21 '
_cod_database_code 7127534
_oxford_hooft_y -0.01(3)
_oxford_bijvoet_difference 0.01(3)

loop_
_symmetry_equiv_pos_as_xyz
x,y,z
-x+1/2,-y,z+1/2
x+1/2,-y+1/2,-z
-x,y+1/2,-z+1/2

loop_
_atom_site_label
_atom_site_type_symbol
_atom_site_fract_x
_atom_site_fract_y
_atom_site_fract_z
_atom_site_U_iso_or_equiv
_atom_site_occupancy
_atom_site_adp_type
_atom_site_refinement_flags_posn
_atom_site_refinement_flags_adp
_atom_site_refinement_flags_occupancy
_atom_site_disorder_assembly
_atom_site_disorder_group
_atom_site_attached_hydrogens
P1 P 0.68261(4) 0.59773(2) 0.470333(12) 0.0161 1.0000 Uani . . . . . .
P2 P 1.07521(4) 0.35358(2) 0.214603(13) 0.0212 1.0000 Uani . . . . . .
O1 O 0.71934(12) 0.46913(8) 0.55650(4) 0.0274 1.0000 Uani . . . . . .
O2 O 0.80595(12) 0.42555(7) 0.47987(4) 0.0260 1.0000 Uani . . . . . .
O3 O 1.12540(12) 0.44784(7) 0.31330(4) 0.0233 1.0000 Uani . . . . . .
O4 O 1.20866(12) 0.30188(7) 0.30546(4) 0.0292 1.0000 Uani . . . . . .
C1 C 0.7032(3) 0.42539(17) 0.61718(7) 0.0577 1.0000 Uani . . . . . .
C2 C 0.64772(19) 0.42325(11) 0.57919(6) 0.0316 1.0000 Uani . . . . . .
H62 H 0.6495 0.3760 0.5692 0.0371 1.0000 Uiso R . . . . .
H61 H 0.5628 0.4390 0.5802 0.0371 1.0000 Uiso R . . . . .
C3 C 0.52926(16) 0.61458(9) 0.45323(5) 0.0160 1.0000 Uani . . . . . .
C4 C 0.43221(16) 0.56760(8) 0.45897(4) 0.0152 1.0000 Uani . . . . . .
C5 C 0.33479(15) 0.52433(8) 0.52457(5) 0.0166 1.0000 Uani . . . . . .
H32 H 0.3525 0.4887 0.5439 0.0188 1.0000 Uiso R . . . . .
C6 C 0.36736(16) 0.59411(9) 0.54364(5) 0.0189 1.0000 Uani . . . . . .
H47 H 0.4050 0.6239 0.5241 0.0213 1.0000 Uiso R . . . . .
C7 C 0.25630(16) 0.63295(8) 0.55807(5) 0.0193 1.0000 Uani . . . . . .
H46 H 0.2756 0.6758 0.5722 0.0233 1.0000 Uiso R . . . . .
C8 C 0.15494(15) 0.58764(9) 0.57591(5) 0.0195 1.0000 Uani . . . . . .
C9 C 0.18306(18) 0.52613(10) 0.60051(5) 0.0242 1.0000 Uani . . . . . .
H40 H 0.2132 0.5426 0.6247 0.0353 1.0000 Uiso R . . . . .
H2 H 0.2446 0.4976 0.5887 0.0353 1.0000 Uiso R . . . . .
H41 H 0.1098 0.4992 0.6044 0.0353 1.0000 Uiso R . . . . .
C10 C 0.9410(2) 0.37197(18) 0.43855(9) 0.0646 1.0000 Uani . . . . . .
C11 C 0.81232(18) 0.37216(10) 0.45193(6) 0.0269 1.0000 Uani . . . . . .
C12 C 0.92653(18) 0.44937(11) 0.48784(7) 0.0340 1.0000 Uani . . . . . .
H5 H 0.9539 0.4320 0.5124 0.0398 1.0000 Uiso R . . . . .
H6 H 0.9293 0.5000 0.4881 0.0398 1.0000 Uiso R . . . . .
C14 C 0.73152(16) 0.68077(9) 0.49074(5) 0.0201 1.0000 Uani . . . . . .
H7 H 0.7182 0.7179 0.4719 0.0234 1.0000 Uiso R . . . . .
C15 C 0.65730(17) 0.69702(9) 0.52542(5) 0.0243 1.0000 Uani . . . . . .
H8 H 0.6704 0.6614 0.5443 0.0349 1.0000 Uiso R . . . . .
H9 H 0.5714 0.6988 0.5190 0.0349 1.0000 Uiso R . . . . .
H10 H 0.6822 0.7417 0.5356 0.0349 1.0000 Uiso R . . . . .
C16 C 0.86562(18) 0.67856(11) 0.50048(7) 0.0314 1.0000 Uani . . . . . .
H11 H 0.8896 0.7227 0.5115 0.0452 1.0000 Uiso R . . . . .
H12 H 0.9129 0.6706 0.4779 0.0452 1.0000 Uiso R . . . . .
H13 H 0.8807 0.6417 0.5184 0.0452 1.0000 Uiso R . . . . .
C17 C 0.38286(15) 0.43032(9) 0.46922(5) 0.0178 1.0000 Uani . . . . . .
H14 H 0.3052 0.4392 0.4562 0.0210 1.0000 Uiso R . . . . .
C18 C 0.35611(18) 0.37356(9) 0.49904(5) 0.0232 1.0000 Uani . . . . . .
H15 H 0.3895 0.3890 0.5233 0.0273 1.0000 Uiso R . . . . .
H30 H 0.2681 0.3693 0.5019 0.0273 1.0000 Uiso R . . . . .
C19 C 0.40820(18) 0.30273(9) 0.49037(6) 0.0259 1.0000 Uani . . . . . .
H29 H 0.3895 0.2663 0.5091 0.0301 1.0000 Uiso R . . . . .
C20 C 0.54281(17) 0.31202(10) 0.48109(6) 0.0271 1.0000 Uani . . . . . .
H17 H 0.5908 0.2698 0.4837 0.0314 1.0000 Uiso R . . . . .
H16 H 0.5804 0.3514 0.4941 0.0314 1.0000 Uiso R . . . . .
C21 C 0.50108(16) 0.32787(10) 0.44097(6) 0.0237 1.0000 Uani . . . . . .
H28 H 0.5560 0.3102 0.4210 0.0283 1.0000 Uiso R . . . . .
C22 C 0.38800(17) 0.28185(10) 0.44922(6) 0.0261 1.0000 Uani . . . . . .
C23 C 0.4189(2) 0.20572(10) 0.44242(7) 0.0361 1.0000 Uani . . . . . .
H20 H 0.3582 0.1767 0.4545 0.0552 1.0000 Uiso R . . . . .
H18 H 0.4985 0.1956 0.4530 0.0552 1.0000 Uiso R . . . . .
H19 H 0.4199 0.1962 0.4156 0.0552 1.0000 Uiso R . . . . .
C24 C 0.26536(18) 0.29553(11) 0.43187(7) 0.0314 1.0000 Uani . . . . . .
H22 H 0.2687 0.2872 0.4050 0.0456 1.0000 Uiso R . . . . .
H23 H 0.2424 0.3435 0.4364 0.0456 1.0000 Uiso R . . . . .
H21 H 0.2050 0.2652 0.4432 0.0456 1.0000 Uiso R . . . . .
C25 C 0.47332(17) 0.40518(9) 0.43871(5) 0.0209 1.0000 Uani . . . . . .
H24 H 0.5517 0.4293 0.4440 0.0252 1.0000 Uiso R . . . . .
C26 C 0.4371(2) 0.42680(11) 0.39942(5) 0.0289 1.0000 Uani . . . . . .
H26 H 0.4964 0.4098 0.3816 0.0426 1.0000 Uiso R . . . . .
H27 H 0.4324 0.4768 0.3981 0.0426 1.0000 Uiso R . . . . .
H25 H 0.3576 0.4071 0.3936 0.0426 1.0000 Uiso R . . . . .
C27 C 0.46154(17) 0.58395(11) 0.57403(5) 0.0250 1.0000 Uani . . . . . .
H33 H 0.4840 0.6289 0.5845 0.0361 1.0000 Uiso R . . . . .
H35 H 0.5332 0.5623 0.5634 0.0361 1.0000 Uiso R . . . . .
H34 H 0.4284 0.5550 0.5937 0.0361 1.0000 Uiso R . . . . .
C28 C 0.17067(17) 0.64336(9) 0.52432(5) 0.0215 1.0000 Uani . . . . . .
H36 H 0.1133 0.6823 0.5273 0.0254 1.0000 Uiso R . . . . .
H45 H 0.2109 0.6447 0.4999 0.0254 1.0000 Uiso R . . . . .
C29 C 0.11759(15) 0.57249(9) 0.53507(5) 0.0183 1.0000 Uani . . . . . .
H44 H 0.0288 0.5671 0.5309 0.0214 1.0000 Uiso R . . . . .
C30 C 0.06286(18) 0.63240(10) 0.59635(6) 0.0275 1.0000 Uani . . . . . .
H38 H -0.0073 0.6048 0.6033 0.0411 1.0000 Uiso R . . . . .
H39 H 0.0371 0.6701 0.5799 0.0411 1.0000 Uiso R . . . . .
H37 H 0.0997 0.6518 0.6188 0.0411 1.0000 Uiso R . . . . .
C31 C 0.19661(16) 0.51693(9) 0.51728(5) 0.0185 1.0000 Uani . . . . . .
H43 H 0.1824 0.5176 0.4901 0.0212 1.0000 Uiso R . . . . .
H42 H 0.1698 0.4715 0.5266 0.0212 1.0000 Uiso R . . . . .
C32 C 0.32674(17) 0.58339(9) 0.43900(5) 0.0202 1.0000 Uani . . . . . .
H48 H 0.2617 0.5520 0.4405 0.0222 1.0000 Uiso R . . . . .
C33 C 0.31096(17) 0.64170(9) 0.41734(5) 0.0214 1.0000 Uani . . . . . .
H49 H 0.2368 0.6494 0.4048 0.0256 1.0000 Uiso R . . . . .
C34 C 0.40391(18) 0.68863(9) 0.41434(5) 0.0236 1.0000 Uani . . . . . .
H51 H 0.3936 0.7298 0.4004 0.0269 1.0000 Uiso R . . . . .
C35 C 0.51220(17) 0.67455(9) 0.43226(5) 0.0202 1.0000 Uani . . . . . .
H50 H 0.5762 0.7067 0.4300 0.0242 1.0000 Uiso R . . . . .
C36 C 0.77511(17) 0.59180(10) 0.42670(5) 0.0241 1.0000 Uani . . . . . .
H55 H 0.8569 0.5759 0.4346 0.0287 1.0000 Uiso R . . . . .
C37 C 0.7243(2) 0.53513(11) 0.40200(6) 0.0311 1.0000 Uani . . . . . .
H53 H 0.6467 0.5503 0.3917 0.0484 1.0000 Uiso R . . . . .
H52 H 0.7125 0.4936 0.4168 0.0484 1.0000 Uiso R . . . . .
H54 H 0.7806 0.5260 0.3817 0.0484 1.0000 Uiso R . . . . .
C38 C 0.7955(2) 0.65684(11) 0.40341(7) 0.0388 1.0000 Uani . . . . . .
H57 H 0.8530 0.6468 0.3833 0.0571 1.0000 Uiso R . . . . .
H56 H 0.8288 0.6932 0.4193 0.0571 1.0000 Uiso R . . . . .
H58 H 0.7192 0.6722 0.3926 0.0571 1.0000 Uiso R . . . . .
C39 C 0.8013(2) 0.50684(15) 0.57981(7) 0.0474 1.0000 Uani . . . . . .
H60 H 0.7881 0.5571 0.5764 0.0560 1.0000 Uiso R . . . . .
H59 H 0.8861 0.4967 0.5729 0.0560 1.0000 Uiso R . . . . .
C41 C 1.0850(3) 0.53194(15) 0.35854(8) 0.0533 1.0000 Uani . . . . . .
C42 C 1.0653(2) 0.45723(11) 0.34860(6) 0.0332 1.0000 Uani . . . . . .
H68 H 1.1012 0.4269 0.3678 0.0392 1.0000 Uiso R . . . . .
H129 H 0.9786 0.4469 0.3464 0.0392 1.0000 Uiso R . . . . .
C43 C 0.92040(18) 0.33404(9) 0.19967(5) 0.0228 1.0000 Uani . . . . . .
C44 C 0.82434(17) 0.32740(9) 0.22570(5) 0.0206 1.0000 Uani . . . . . .
C45 C 0.78144(15) 0.28630(9) 0.29723(5) 0.0160 1.0000 Uani . . . . . .
H96 H 0.7030 0.2685 0.2874 0.0186 1.0000 Uiso R . . . . .
C46 C 0.75757(16) 0.31067(9) 0.33810(5) 0.0176 1.0000 Uani . . . . . .
H110 H 0.7900 0.3577 0.3409 0.0212 1.0000 Uiso R . . . . .
H111 H 0.6694 0.3130 0.3421 0.0212 1.0000 Uiso R . . . . .
C47 C 0.81227(17) 0.26568(8) 0.36827(5) 0.0185 1.0000 Uani . . . . . .
H97 H 0.7954 0.2806 0.3943 0.0208 1.0000 Uiso R . . . . .
C48 C 0.79457(17) 0.18773(9) 0.36055(5) 0.0202 1.0000 Uani . . . . . .
C49 C 0.67215(18) 0.16322(9) 0.34719(5) 0.0242 1.0000 Uani . . . . . .
H99 H 0.6773 0.1140 0.3408 0.0365 1.0000 Uiso R . . . . .
H98 H 0.6483 0.1891 0.3251 0.0365 1.0000 Uiso R . . . . .
H67 H 0.6124 0.1692 0.3669 0.0365 1.0000 Uiso R . . . . .
C50 C 1.2160(2) 0.22984(12) 0.31460(9) 0.0484 1.0000 Uani . . . . . .
C51 C 1.3398(2) 0.21191(13) 0.31511(12) 0.0664 1.0000 Uani . . . . . .
C52 C 1.4099(2) 0.27359(13) 0.32021(10) 0.0523 1.0000 Uani . . . . . .
C53 C 1.32602(18) 0.33169(10) 0.30946(7) 0.0329 1.0000 Uani . . . . . .
H72 H 1.3260 0.3676 0.3291 0.0391 1.0000 Uiso R . . . . .
H71 H 1.3526 0.3532 0.2858 0.0391 1.0000 Uiso R . . . . .
C54 C 0.71663(19) 0.30078(11) 0.21023(6) 0.0289 1.0000 Uani . . . . . .
H77 H 0.6511 0.2923 0.2266 0.0346 1.0000 Uiso R . . . . .
C55 C 0.7012(2) 0.28717(13) 0.17263(6) 0.0378 1.0000 Uani . . . . . .
H76 H 0.6268 0.2693 0.1639 0.0441 1.0000 Uiso R . . . . .
C56 C 0.7934(2) 0.29869(14) 0.14786(6) 0.0431 1.0000 Uani . . . . . .
H74 H 0.7819 0.2923 0.1219 0.0509 1.0000 Uiso R . . . . .
C57 C 0.9030(2) 0.32096(12) 0.16171(6) 0.0348 1.0000 Uani . . . . . .
H75 H 0.9687 0.3267 0.1449 0.0417 1.0000 Uiso R . . . . .
C58 C 0.73748(15) 0.42063(9) 0.27537(5) 0.0183 1.0000 Uani . . . . . .
H94 H 0.7564 0.4362 0.3011 0.0210 1.0000 Uiso R . . . . .
C59 C 0.59776(16) 0.40898(10) 0.27567(5) 0.0225 1.0000 Uani . . . . . .
H93 H 0.5799 0.3647 0.2633 0.0256 1.0000 Uiso R . . . . .
H92 H 0.5700 0.4057 0.3017 0.0256 1.0000 Uiso R . . . . .
C60 C 0.52597(16) 0.46541(11) 0.25604(6) 0.0262 1.0000 Uani . . . . . .
H78 H 0.4364 0.4590 0.2566 0.0312 1.0000 Uiso R . . . . .
C61 C 0.56971(19) 0.53859(11) 0.26683(6) 0.0305 1.0000 Uani . . . . . .
C62 C 0.66933(18) 0.52522(11) 0.23674(6) 0.0286 1.0000 Uani . . . . . .
H79 H 0.6924 0.5669 0.2220 0.0340 1.0000 Uiso R . . . . .
C63 C 0.58042(19) 0.47660(13) 0.21680(6) 0.0333 1.0000 Uani . . . . . .
H80 H 0.6172 0.4356 0.2056 0.0380 1.0000 Uiso R . . . . .
H81 H 0.5251 0.5001 0.1990 0.0380 1.0000 Uiso R . . . . .
C64 C 0.77646(16) 0.48162(9) 0.25011(6) 0.0231 1.0000 Uani . . . . . .
H85 H 0.8137 0.4610 0.2274 0.0275 1.0000 Uiso R . . . . .
C65 C 0.87408(18) 0.52469(10) 0.26843(7) 0.0306 1.0000 Uani . . . . . .
H82 H 0.8954 0.5631 0.2519 0.0460 1.0000 Uiso R . . . . .
H83 H 0.9451 0.4964 0.2729 0.0460 1.0000 Uiso R . . . . .
H84 H 0.8437 0.5430 0.2920 0.0460 1.0000 Uiso R . . . . .
C66 C 0.5994(2) 0.55252(11) 0.30735(7) 0.0340 1.0000 Uani . . . . . .
H88 H 0.6390 0.5976 0.3093 0.0493 1.0000 Uiso R . . . . .
H86 H 0.6534 0.5169 0.3166 0.0493 1.0000 Uiso R . . . . .
H87 H 0.5249 0.5530 0.3220 0.0493 1.0000 Uiso R . . . . .
C67 C 0.4814(2) 0.59406(13) 0.25383(8) 0.0429 1.0000 Uani . . . . . .
H89 H 0.4066 0.5917 0.2688 0.0637 1.0000 Uiso R . . . . .
H91 H 0.4603 0.5863 0.2276 0.0637 1.0000 Uiso R . . . . .
H90 H 0.5177 0.6392 0.2567 0.0637 1.0000 Uiso R . . . . .
C68 C 0.90531(16) 0.19563(9) 0.33368(5) 0.0189 1.0000 Uani . . . . . .
H100 H 0.9611 0.1552 0.3331 0.0219 1.0000 Uiso R . . . . .
C69 C 0.87336(15) 0.22509(9) 0.29526(5) 0.0170 1.0000 Uani . . . . . .
H104 H 0.9497 0.2445 0.2849 0.0193 1.0000 Uiso R . . . . .
C70 C 0.83465(18) 0.16795(9) 0.26833(5) 0.0243 1.0000 Uani . . . . . .
H102 H 0.8990 0.1337 0.2663 0.0371 1.0000 Uiso R . . . . .
H103 H 0.8189 0.1878 0.2437 0.0371 1.0000 Uiso R . . . . .
H101 H 0.7611 0.1458 0.2776 0.0371 1.0000 Uiso R . . . . .
C71 C 0.94716(16) 0.25590(9) 0.35865(5) 0.0210 1.0000 Uani . . . . . .
H106 H 0.9980 0.2419 0.3800 0.0249 1.0000 Uiso R . . . . .
H105 H 0.9833 0.2947 0.3449 0.0249 1.0000 Uiso R . . . . .
C72 C 0.8299(2) 0.14547(11) 0.39501(6) 0.0306 1.0000 Uani . . . . . .
H109 H 0.7638 0.1460 0.4131 0.0440 1.0000 Uiso R . . . . .
H107 H 0.9024 0.1650 0.4063 0.0440 1.0000 Uiso R . . . . .
H108 H 0.8459 0.0978 0.3875 0.0440 1.0000 Uiso R . . . . .
C73 C 1.1581(2) 0.28058(11) 0.19224(6) 0.0352 1.0000 Uani . . . . . .
H115 H 1.1421 0.2825 0.1650 0.0420 1.0000 Uiso R . . . . .
C74 C 1.2938(2) 0.28426(16) 0.19848(8) 0.0504 1.0000 Uani . . . . . .
H113 H 1.3117 0.2875 0.2253 0.0746 1.0000 Uiso R . . . . .
H112 H 1.3262 0.3253 0.1860 0.0746 1.0000 Uiso R . . . . .
H114 H 1.3332 0.2433 0.1883 0.0746 1.0000 Uiso R . . . . .
C75 C 1.1084(3) 0.21244(13) 0.20719(9) 0.0572 1.0000 Uani . . . . . .
H118 H 1.1556 0.1745 0.1971 0.0812 1.0000 Uiso R . . . . .
H116 H 1.0236 0.2075 0.1994 0.0812 1.0000 Uiso R . . . . .
H117 H 1.1125 0.2120 0.2344 0.0812 1.0000 Uiso R . . . . .
C76 C 1.12395(19) 0.42634(11) 0.18417(5) 0.0274 1.0000 Uani . . . . . .
H122 H 1.1482 0.4070 0.1596 0.0333 1.0000 Uiso R . . . . .
C77 C 1.0262(2) 0.47941(12) 0.17818(8) 0.0446 1.0000 Uani . . . . . .
H120 H 1.0028 0.4993 0.2020 0.0647 1.0000 Uiso R . . . . .
H119 H 0.9570 0.4577 0.1663 0.0647 1.0000 Uiso R . . . . .
H121 H 1.0582 0.5157 0.1618 0.0647 1.0000 Uiso R . . . . .
C78 C 1.2351(3) 0.46099(14) 0.20156(6) 0.0462 1.0000 Uani . . . . . .
H125 H 1.2640 0.4971 0.1846 0.0677 1.0000 Uiso R . . . . .
H124 H 1.2983 0.4272 0.2055 0.0677 1.0000 Uiso R . . . . .
H123 H 1.2125 0.4821 0.2254 0.0677 1.0000 Uiso R . . . . .
C79 C 1.1966(2) 0.50843(11) 0.30512(7) 0.0363 1.0000 Uani . . . . . .
H126 H 1.2815 0.4957 0.3000 0.0424 1.0000 Uiso R . . . . .
H127 H 1.1643 0.5319 0.2826 0.0424 1.0000 Uiso R . . . . .
C80 C 1.1894(4) 0.55371(15) 0.33714(9) 0.0727 1.0000 Uani . . . . . .
B1 B 0.42360(18) 0.50338(9) 0.48879(5) 0.0150 1.0000 Uani . . . . . .
H31 H 0.5063 0.4963 0.4992 0.0179 1.0000 Uiso R . . . . .
B2 B 0.82151(18) 0.34980(10) 0.26955(5) 0.0168 1.0000 Uani . . . . . .
H95 H 0.9061 0.3624 0.2765 0.0199 1.0000 Uiso R . . . . .
Li1 Li 0.6851(3) 0.48300(15) 0.50422(8) 0.0200 1.0000 Uani . . . . . .
Li2 Li 1.0876(3) 0.36440(15) 0.28481(9) 0.0201 1.0000 Uani . . . . . .
H63 H 0.6425 0.4275 0.6358 0.0703 1.0000 Uiso R . . . . .
H64 H 0.7521 0.3860 0.6212 0.0703 1.0000 Uiso R . . . . .
H128 H 0.9755 0.3280 0.4426 0.0794 1.0000 Uiso R . . . . .
H130 H 0.9434 0.3825 0.4127 0.0794 1.0000 Uiso R . . . . .
H133 H 0.7917 0.3289 0.4623 0.0330 1.0000 Uiso R . . . . .
H134 H 0.7591 0.3824 0.4320 0.0330 1.0000 Uiso R . . . . .
H501 H 1.1805 0.2213 0.3382 0.0642 1.0000 Uiso R . . . . .
H502 H 1.1750 0.2039 0.2961 0.0642 1.0000 Uiso R . . . . .
H511 H 1.3548 0.1812 0.3351 0.0828 1.0000 Uiso R . . . . .
H512 H 1.3613 0.1906 0.2923 0.0828 1.0000 Uiso R . . . . .
H521 H 1.4355 0.2780 0.3453 0.0683 1.0000 Uiso R . . . . .
H522 H 1.4783 0.2735 0.3043 0.0683 1.0000 Uiso R . . . . .
H801 H 1.2607 0.5504 0.3517 0.0915 1.0000 Uiso R . . . . .
H802 H 1.1790 0.5998 0.3291 0.0915 1.0000 Uiso R . . . . .
H411 H 1.1006 0.5363 0.3844 0.0661 1.0000 Uiso R . . . . .
H412 H 1.0161 0.5584 0.3522 0.0661 1.0000 Uiso R . . . . .
C140 C 0.9980(4) 0.4348(2) 0.45073(14) 0.0265 0.5000 Uani . U . . . .
C141 C 1.0093(4) 0.4003(3) 0.46767(18) 0.0440 0.5000 Uani . U . . . .
C200 C 0.7606(5) 0.5003(3) 0.61756(13) 0.0349 0.5000 Uani . U . . . .
C201 C 0.8016(6) 0.4670(4) 0.61616(15) 0.0512 0.5000 Uani . U . . . .
H2001 H 0.8258 0.5034 0.6346 0.0439 0.5000 Uiso R . . . . .
H2002 H 0.7020 0.5342 0.6234 0.0439 0.5000 Uiso R . . . . .
H2011 H 0.7982 0.4980 0.6364 0.0650 0.5000 Uiso R . . . . .
H2012 H 0.8731 0.4403 0.6180 0.0650 0.5000 Uiso R . . . . .
H1401 H 1.0816 0.4282 0.4553 0.0340 0.5000 Uiso R . . . . .
H1402 H 0.9876 0.4708 0.4332 0.0340 0.5000 Uiso R . . . . .
H1411 H 1.0360 0.3651 0.4840 0.0575 0.5000 Uiso R . . . . .
H1412 H 1.0771 0.4240 0.4582 0.0575 0.5000 Uiso R . . . . .

loop_
_atom_site_aniso_label
_atom_site_aniso_U_11
_atom_site_aniso_U_22
_atom_site_aniso_U_33
_atom_site_aniso_U_23
_atom_site_aniso_U_13
_atom_site_aniso_U_12
P1 0.01473(19) 0.01346(18) 0.0201(2) 0.00222(16) -0.00145(17) 0.00026(16)
P2 0.0227(2) 0.0239(2) 0.0170(2) 0.00105(18) 0.00319(18) -0.00793(19)
O1 0.0227(7) 0.0357(7) 0.0236(7) 0.0074(6) -0.0039(5) -0.0062(6)
O2 0.0155(6) 0.0241(6) 0.0383(8) -0.0110(6) -0.0027(6) 0.0002(5)
O3 0.0201(6) 0.0259(7) 0.0238(7) -0.0050(5) 0.0008(5) -0.0035(5)
O4 0.0159(6) 0.0250(7) 0.0466(9) 0.0138(6) -0.0082(6) -0.0020(5)
C1 0.068(2) 0.0712(19) 0.0339(13) 0.0183(13) 0.0092(13) -0.0033(16)
C2 0.0278(10) 0.0280(10) 0.0389(12) 0.0119(9) 0.0049(9) -0.0006(8)
C3 0.0173(8) 0.0173(8) 0.0135(8) -0.0011(6) -0.0015(6) 0.0020(6)
C4 0.0186(8) 0.0147(7) 0.0122(7) -0.0023(6) 0.0000(6) 0.0025(6)
C5 0.0154(8) 0.0162(7) 0.0182(8) -0.0001(6) -0.0040(6) -0.0017(6)
C6 0.0188(8) 0.0207(8) 0.0171(8) -0.0017(7) -0.0004(6) -0.0056(7)
C7 0.0219(9) 0.0142(8) 0.0217(9) -0.0038(7) -0.0017(7) -0.0038(6)
C8 0.0159(8) 0.0194(8) 0.0231(9) -0.0042(7) 0.0002(7) -0.0011(6)
C9 0.0209(9) 0.0292(9) 0.0224(9) 0.0034(7) -0.0018(8) -0.0033(8)
C10 0.0307(13) 0.088(2) 0.075(2) -0.0539(18) 0.0209(13) -0.0292(14)
C11 0.0200(9) 0.0224(9) 0.0384(11) -0.0113(8) -0.0017(8) -0.0021(7)
C12 0.0167(9) 0.0351(11) 0.0500(13) -0.0203(10) -0.0072(9) 0.0016(8)
C14 0.0189(8) 0.0145(8) 0.0268(9) 0.0016(7) -0.0047(7) -0.0013(7)
C15 0.0258(10) 0.0207(8) 0.0263(9) -0.0009(7) -0.0010(8) -0.0036(7)
C16 0.0188(9) 0.0247(10) 0.0506(13) -0.0032(9) -0.0060(9) -0.0025(8)
C17 0.0168(8) 0.0170(8) 0.0196(8) 0.0007(7) -0.0020(7) -0.0013(6)
C18 0.0262(10) 0.0175(8) 0.0260(9) 0.0000(7) 0.0038(8) -0.0037(7)
C19 0.0260(10) 0.0170(8) 0.0348(11) 0.0018(7) 0.0053(8) -0.0030(7)
C20 0.0217(9) 0.0198(9) 0.0398(12) 0.0007(8) 0.0005(8) 0.0010(7)
C21 0.0163(9) 0.0212(9) 0.0334(10) -0.0053(8) 0.0053(7) 0.0001(7)
C22 0.0224(9) 0.0182(8) 0.0377(11) -0.0079(8) 0.0045(8) -0.0028(7)
C23 0.0340(11) 0.0202(9) 0.0541(14) -0.0092(9) 0.0070(11) -0.0039(9)
C24 0.0213(9) 0.0291(10) 0.0439(12) -0.0145(9) 0.0019(9) -0.0041(8)
C25 0.0223(9) 0.0168(8) 0.0236(9) -0.0030(7) 0.0032(7) -0.0024(7)
C26 0.0350(11) 0.0301(10) 0.0217(9) -0.0043(8) 0.0033(8) -0.0003(9)
C27 0.0202(9) 0.0331(11) 0.0218(9) -0.0025(8) -0.0044(7) -0.0028(7)
C28 0.0222(9) 0.0162(7) 0.0261(9) 0.0012(7) -0.0032(7) 0.0007(7)
C29 0.0134(8) 0.0152(7) 0.0262(9) -0.0010(7) -0.0030(7) -0.0002(6)
C30 0.0228(10) 0.0280(10) 0.0317(10) -0.0075(8) 0.0038(8) -0.0009(8)
C31 0.0180(8) 0.0172(8) 0.0204(8) -0.0030(6) -0.0027(7) -0.0032(7)
C32 0.0198(8) 0.0221(8) 0.0186(8) -0.0006(6) -0.0040(7) -0.0031(7)
C33 0.0230(9) 0.0238(8) 0.0176(8) -0.0009(7) -0.0073(7) 0.0050(7)
C34 0.0303(10) 0.0191(8) 0.0213(9) 0.0040(7) -0.0057(7) 0.0052(7)
C35 0.0205(9) 0.0180(8) 0.0221(9) 0.0025(7) -0.0025(7) -0.0008(7)
C36 0.0237(9) 0.0240(9) 0.0245(9) 0.0046(7) 0.0066(7) 0.0045(7)
C37 0.0342(11) 0.0360(11) 0.0231(10) -0.0043(8) 0.0047(8) 0.0010(9)
C38 0.0472(14) 0.0307(11) 0.0384(12) 0.0087(9) 0.0205(11) 0.0019(10)
C39 0.0432(14) 0.0582(15) 0.0408(13) 0.0113(11) -0.0225(11) -0.0210(12)
C41 0.0555(16) 0.0543(16) 0.0501(15) -0.0295(13) 0.0211(13) -0.0168(13)
C42 0.0372(12) 0.0349(11) 0.0275(10) -0.0043(8) 0.0115(9) -0.0040(9)
C43 0.0264(9) 0.0226(8) 0.0195(8) 0.0017(7) -0.0048(8) -0.0099(7)
C44 0.0244(9) 0.0186(8) 0.0190(8) 0.0025(6) -0.0050(7) -0.0055(7)
C45 0.0130(7) 0.0173(8) 0.0177(8) -0.0007(6) -0.0018(6) -0.0016(6)
C46 0.0170(8) 0.0152(8) 0.0207(9) -0.0005(6) -0.0029(6) 0.0011(6)
C47 0.0228(8) 0.0167(7) 0.0161(8) -0.0008(6) -0.0028(7) 0.0007(7)
C48 0.0234(9) 0.0154(8) 0.0219(9) 0.0030(6) 0.0018(7) -0.0005(7)
C49 0.0248(9) 0.0195(8) 0.0284(9) 0.0006(7) 0.0026(8) -0.0045(7)
C50 0.0239(11) 0.0266(11) 0.095(2) 0.0233(12) -0.0147(12) -0.0054(9)
C51 0.0364(14) 0.0245(12) 0.138(3) -0.0019(15) -0.0166(17) 0.0061(10)
C52 0.0213(11) 0.0316(12) 0.104(2) 0.0144(13) -0.0134(13) -0.0010(10)
C53 0.0174(9) 0.0244(9) 0.0569(14) 0.0024(9) -0.0114(9) -0.0018(8)
C54 0.0255(10) 0.0388(11) 0.0225(9) -0.0021(8) -0.0014(8) -0.0109(8)
C55 0.0347(12) 0.0527(14) 0.0260(10) -0.0024(9) -0.0107(9) -0.0197(11)
C56 0.0534(15) 0.0612(15) 0.0146(9) -0.0022(9) -0.0080(9) -0.0251(12)
C57 0.0416(13) 0.0436(12) 0.0191(9) 0.0014(9) 0.0025(9) -0.0220(10)
C58 0.0141(8) 0.0207(8) 0.0201(8) 0.0044(6) -0.0027(6) -0.0005(6)
C59 0.0147(8) 0.0281(9) 0.0248(9) 0.0086(7) 0.0007(7) -0.0015(7)
C60 0.0118(8) 0.0394(11) 0.0272(10) 0.0134(8) -0.0043(7) -0.0016(7)
C61 0.0203(9) 0.0346(11) 0.0368(11) 0.0142(9) 0.0020(9) 0.0092(8)
C62 0.0235(10) 0.0291(9) 0.0333(10) 0.0166(8) 0.0024(8) 0.0028(8)
C63 0.0223(10) 0.0495(12) 0.0281(10) 0.0167(9) -0.0057(9) -0.0005(9)
C64 0.0164(8) 0.0209(9) 0.0319(10) 0.0078(8) 0.0008(8) 0.0010(7)
C65 0.0232(10) 0.0177(9) 0.0507(13) 0.0037(9) -0.0004(9) 0.0002(8)
C66 0.0313(11) 0.0299(10) 0.0407(12) 0.0049(9) 0.0034(9) 0.0111(9)
C67 0.0256(10) 0.0445(13) 0.0585(15) 0.0229(12) 0.0070(10) 0.0136(10)
C68 0.0164(8) 0.0149(8) 0.0255(9) 0.0003(7) -0.0028(7) 0.0012(6)
C69 0.0144(8) 0.0167(8) 0.0199(9) -0.0015(6) 0.0010(6) -0.0003(6)
C70 0.0285(10) 0.0205(8) 0.0241(9) -0.0067(7) 0.0023(8) -0.0027(7)
C71 0.0197(9) 0.0203(9) 0.0229(9) 0.0014(7) -0.0058(7) -0.0004(7)
C72 0.0372(11) 0.0249(9) 0.0296(10) 0.0079(8) -0.0015(9) 0.0017(9)
C73 0.0413(13) 0.0326(11) 0.0316(11) -0.0047(9) 0.0144(9) 0.0010(9)
C74 0.0403(14) 0.0674(18) 0.0434(14) 0.0021(13) 0.0133(12) 0.0104(13)
C75 0.073(2) 0.0298(12) 0.069(2) -0.0047(12) 0.0314(15) 0.0035(12)
C76 0.0350(11) 0.0320(10) 0.0153(9) 0.0016(8) 0.0045(8) -0.0165(8)
C77 0.0572(16) 0.0288(11) 0.0480(14) 0.0122(10) 0.0161(12) -0.0101(11)
C78 0.0588(16) 0.0567(15) 0.0230(10) -0.0029(10) 0.0037(10) -0.0412(13)
C79 0.0338(12) 0.0357(11) 0.0394(12) -0.0056(9) 0.0084(10) -0.0153(9)
C80 0.121(3) 0.0417(15) 0.0550(17) -0.0189(13) 0.0378(19) -0.0344(18)
B1 0.0133(8) 0.0152(8) 0.0165(9) 0.0015(7) -0.0039(7) -0.0002(7)
B2 0.0125(8) 0.0187(8) 0.0192(9) -0.0006(7) -0.0045(7) -0.0042(7)
Li1 0.0152(14) 0.0230(14) 0.0219(14) 0.0036(11) 0.0010(12) 0.0024(12)
Li2 0.0168(14) 0.0201(14) 0.0233(14) 0.0027(12) -0.0021(12) 0.0005(12)
C140 0.0191(19) 0.022(2) 0.038(2) -0.0082(17) 0.0023(17) -0.0076(16)
C141 0.019(2) 0.052(3) 0.061(3) -0.027(3) 0.007(2) -0.003(2)
C200 0.038(3) 0.043(3) 0.023(2) -0.001(2) -0.0054(19) 0.005(2)
C201 0.059(4) 0.066(4) 0.028(2) 0.013(3) -0.016(3) 0.002(3)

loop_
_atom_type_symbol
_atom_type_scat_dispersion_real
_atom_type_scat_dispersion_imag
_atom_type_scat_Cromer_Mann_a1
_atom_type_scat_Cromer_Mann_b1
_atom_type_scat_Cromer_Mann_a2
_atom_type_scat_Cromer_Mann_b2
_atom_type_scat_Cromer_Mann_a3
_atom_type_scat_Cromer_Mann_b3
_atom_type_scat_Cromer_Mann_a4
_atom_type_scat_Cromer_Mann_b4
_atom_type_scat_Cromer_Mann_c
_atom_type_scat_source
C 0.0033 0.0016 2.3100 20.8439 1.0200 10.2075 1.5886 0.5687 0.8650 51.6512 0.2156 'International Tables Vol C 4.2.6.8 and 6.1.1.4'
H 0.0000 0.0000 0.4930 10.5109 0.3229 26.1257 0.1402 3.1424 0.0408 57.7998 0.0030 'International Tables Vol C 4.2.6.8 and 6.1.1.4'
O 0.0106 0.0060 3.0485 13.2771 2.2868 5.7011 1.5463 0.3239 0.8670 32.9089 0.2508 'International Tables Vol C 4.2.6.8 and 6.1.1.4'
Li -0.0003 0.0001 1.1282 3.9546 0.7508 1.0524 0.6175 85.3905 0.4653 168.2610 0.0377 'International Tables Vol C 4.2.6.8 and 6.1.1.4'
B 0.0013 0.0007 2.0545 23.2185 1.3326 1.0210 1.0979 60.3498 0.7068 0.1403 -0.1932 'International Tables Vol C 4.2.6.8 and 6.1.1.4'
P 0.1023 0.0942 6.4345 1.9067 4.1791 27.1570 1.7800 0.5260 1.4908 68.1645 1.1149 'International Tables Vol C 4.2.6.8 and 6.1.1.4'

loop_
_geom_angle_atom_site_label_1
_geom_angle_site_symmetry_1
_geom_angle_atom_site_label_2
_geom_angle_site_symmetry_2
_geom_angle_atom_site_label_3
_geom_angle_site_symmetry_3
_geom_angle
_geom_angle_publ_flag
C3 . P1 . C14 . 104.29(8) yes
C3 . P1 . C36 . 103.76(8) yes
C14 . P1 . C36 . 102.92(9) yes
C43 . P2 . C73 . 100.15(10) yes
C43 . P2 . C76 . 104.85(9) yes
C73 . P2 . C76 . 100.51(10) yes
C2 . O1 . C39 . 109.53(16) yes
C11 . O2 . C12 . 108.85(14) yes
C42 . O3 . C79 . 109.04(15) yes
C50 . O4 . C53 . 108.66(14) yes
C2 . C1 . H63 . 110.6 no
C2 . C1 . H64 . 110.4 no
H63 . C1 . H64 . 109.5 no
C2 . C1 . C200 . 101.4(3) yes
H63 . C1 . C200 . 103.8 no
H64 . C1 . C200 . 120.7 no
C2 . C1 . C201 . 108.8(3) yes
H63 . C1 . C201 . 124.2 no
H64 . C1 . C201 . 91.6 no
C200 . C1 . C201 . 29.9(3) yes
C1 . C2 . O1 . 105.70(19) yes
C1 . C2 . H62 . 110.4 no
O1 . C2 . H62 . 111.0 no
C1 . C2 . H61 . 110.4 no
O1 . C2 . H61 . 110.6 no
H62 . C2 . H61 . 108.7 no
P1 . C3 . C4 . 122.35(12) yes
P1 . C3 . C35 . 116.94(13) yes
C4 . C3 . C35 . 120.62(16) yes
C3 . C4 . C32 . 114.42(15) yes
C3 . C4 . B1 . 128.56(15) yes
C32 . C4 . B1 . 116.67(15) yes
H32 . C5 . C6 . 104.7 no
H32 . C5 . C31 . 104.2 no
C6 . C5 . C31 . 112.36(14) yes
H32 . C5 . B1 . 104.4 no
C6 . C5 . B1 . 114.39(13) yes
C31 . C5 . B1 . 115.29(13) yes
C5 . C6 . H47 . 107.0 no
C5 . C6 . C7 . 112.98(14) yes
H47 . C6 . C7 . 106.6 no
C5 . C6 . C27 . 111.05(15) yes
H47 . C6 . C27 . 107.0 no
C7 . C6 . C27 . 111.84(15) yes
C6 . C7 . H46 . 114.2 no
C6 . C7 . C8 . 115.88(14) yes
H46 . C7 . C8 . 114.6 no
C6 . C7 . C28 . 106.94(14) yes
H46 . C7 . C28 . 114.7 no
C8 . C7 . C28 . 87.36(13) yes
C7 . C8 . C9 . 122.29(15) yes
C7 . C8 . C29 . 84.94(13) yes
C9 . C8 . C29 . 117.01(15) yes
C7 . C8 . C30 . 110.76(14) yes
C9 . C8 . C30 . 107.87(15) yes
C29 . C8 . C30 . 112.54(15) yes
C8 . C9 . H40 . 109.0 no
C8 . C9 . H2 . 109.7 no
H40 . C9 . H2 . 109.4 no
C8 . C9 . H41 . 109.7 no
H40 . C9 . H41 . 109.3 no
H2 . C9 . H41 . 109.8 no
C11 . C10 . H128 . 109.6 no
C11 . C10 . H130 . 109.8 no
H128 . C10 . H130 . 109.5 no
C11 . C10 . C140 . 108.4(3) yes
H128 . C10 . C140 . 122.7 no
H130 . C10 . C140 . 95.7 no
C11 . C10 . C141 . 105.8(3) yes
H128 . C10 . C141 . 91.3 no
H130 . C10 . C141 . 128.8 no
C140 . C10 . C141 . 37.4(3) yes
C10 . C11 . O2 . 105.63(16) yes
C10 . C11 . H133 . 110.6 no
O2 . C11 . H133 . 110.7 no
C10 . C11 . H134 . 110.4 no
O2 . C11 . H134 . 110.0 no
H133 . C11 . H134 . 109.5 no
O2 . C12 . H5 . 110.5 no
O2 . C12 . H6 . 110.6 no
H5 . C12 . H6 . 108.8 no
O2 . C12 . C140 . 103.9(2) yes
H5 . C12 . C140 . 122.4 no
H6 . C12 . C140 . 99.9 no
O2 . C12 . C141 . 105.4(2) yes
H5 . C12 . C141 . 91.4 no
H6 . C12 . C141 . 128.2 no
C140 . C12 . C141 . 34.4(3) yes
P1 . C14 . H7 . 108.6 no
P1 . C14 . C15 . 110.19(12) yes
H7 . C14 . C15 . 108.8 no
P1 . C14 . C16 . 110.49(13) yes
H7 . C14 . C16 . 108.6 no
C15 . C14 . C16 . 110.12(16) yes
C14 . C15 . H8 . 109.7 no
C14 . C15 . H9 . 109.9 no
H8 . C15 . H9 . 109.3 no
C14 . C15 . H10 . 109.6 no
H8 . C15 . H10 . 109.1 no
H9 . C15 . H10 . 109.2 no
C14 . C16 . H11 . 109.3 no
C14 . C16 . H12 . 109.6 no
H11 . C16 . H12 . 109.2 no
C14 . C16 . H13 . 109.7 no
H11 . C16 . H13 . 109.3 no
H12 . C16 . H13 . 109.7 no
H14 . C17 . C18 . 106.3 no
H14 . C17 . C25 . 106.2 no
C18 . C17 . C25 . 112.29(14) yes
H14 . C17 . B1 . 106.7 no
C18 . C17 . B1 . 111.65(14) yes
C25 . C17 . B1 . 113.12(14) yes
C17 . C18 . H15 . 108.4 no
C17 . C18 . H30 . 108.5 no
H15 . C18 . H30 . 107.7 no
C17 . C18 . C19 . 115.20(16) yes
H15 . C18 . C19 . 108.1 no
H30 . C18 . C19 . 108.7 no
C18 . C19 . H29 . 115.2 no
C18 . C19 . C20 . 107.74(15) yes
H29 . C19 . C20 . 115.5 no
C18 . C19 . C22 . 112.14(17) yes
H29 . C19 . C22 . 115.2 no
C20 . C19 . C22 . 87.97(15) yes
C19 . C20 . H17 . 113.9 no
C19 . C20 . H16 . 113.4 no
H17 . C20 . H16 . 111.9 no
C19 . C20 . C21 . 86.26(15) yes
H17 . C20 . C21 . 114.8 no
H16 . C20 . C21 . 114.4 no
C20 . C21 . H28 . 114.6 no
C20 . C21 . C22 . 87.09(15) yes
H28 . C21 . C22 . 115.1 no
C20 . C21 . C25 . 107.75(16) yes
H28 . C21 . C25 . 114.9 no
C22 . C21 . C25 . 114.12(15) yes
C19 . C22 . C21 . 85.11(14) yes
C19 . C22 . C23 . 111.81(18) yes
C21 . C22 . C23 . 109.98(16) yes
C19 . C22 . C24 . 118.33(17) yes
C21 . C22 . C24 . 122.53(18) yes
C23 . C22 . C24 . 107.62(17) yes
C22 . C23 . H20 . 109.4 no
C22 . C23 . H18 . 109.4 no
H20 . C23 . H18 . 109.4 no
C22 . C23 . H19 . 109.9 no
H20 . C23 . H19 . 109.4 no
H18 . C23 . H19 . 109.4 no
C22 . C24 . H22 . 109.9 no
C22 . C24 . H23 . 109.3 no
H22 . C24 . H23 . 109.3 no
C22 . C24 . H21 . 109.6 no
H22 . C24 . H21 . 109.5 no
H23 . C24 . H21 . 109.2 no
C21 . C25 . C17 . 113.42(15) yes
C21 . C25 . H24 . 105.9 no
C17 . C25 . H24 . 106.0 no
C21 . C25 . C26 . 111.81(16) yes
C17 . C25 . C26 . 113.10(15) yes
H24 . C25 . C26 . 105.8 no
C25 . C26 . H26 . 109.6 no
C25 . C26 . H27 . 109.5 no
H26 . C26 . H27 . 110.0 no
C25 . C26 . H25 . 108.9 no
H26 . C26 . H25 . 109.4 no
H27 . C26 . H25 . 109.4 no
C6 . C27 . H33 . 109.4 no
C6 . C27 . H35 . 109.4 no
H33 . C27 . H35 . 109.2 no
C6 . C27 . H34 . 109.6 no
H33 . C27 . H34 . 109.4 no
H35 . C27 . H34 . 109.9 no
C7 . C28 . H36 . 113.9 no
C7 . C28 . H45 . 114.9 no
H36 . C28 . H45 . 111.5 no
C7 . C28 . C29 . 85.51(12) yes
H36 . C28 . C29 . 114.1 no
H45 . C28 . C29 . 114.7 no
C28 . C29 . C8 . 87.99(13) yes
C28 . C29 . H44 . 115.4 no
C8 . C29 . H44 . 115.1 no
C28 . C29 . C31 . 107.92(14) yes
C8 . C29 . C31 . 112.06(14) yes
H44 . C29 . C31 . 115.2 no
C8 . C30 . H38 . 109.9 no
C8 . C30 . H39 . 109.4 no
H38 . C30 . H39 . 109.3 no
C8 . C30 . H37 . 109.6 no
H38 . C30 . H37 . 109.6 no
H39 . C30 . H37 . 109.1 no
C29 . C31 . C5 . 115.23(14) yes
C29 . C31 . H43 . 108.1 no
C5 . C31 . H43 . 108.7 no
C29 . C31 . H42 . 108.5 no
C5 . C31 . H42 . 108.6 no
H43 . C31 . H42 . 107.4 no
C4 . C32 . H48 . 117.7 no
C4 . C32 . C33 . 124.74(17) yes
H48 . C32 . C33 . 117.5 no
C32 . C33 . H49 . 120.3 no
C32 . C33 . C34 . 119.40(17) yes
H49 . C33 . C34 . 120.3 no
C33 . C34 . H51 . 120.6 no
C33 . C34 . C35 . 118.55(16) yes
H51 . C34 . C35 . 120.9 no
C3 . C35 . C34 . 121.98(17) yes
C3 . C35 . H50 . 119.7 no
C34 . C35 . H50 . 118.3 no
P1 . C36 . H55 . 106.1 no
P1 . C36 . C37 . 109.17(13) yes
H55 . C36 . C37 . 106.1 no
P1 . C36 . C38 . 119.02(14) yes
H55 . C36 . C38 . 106.1 no
C37 . C36 . C38 . 109.56(17) yes
C36 . C37 . H53 . 109.0 no
C36 . C37 . H52 . 109.4 no
H53 . C37 . H52 . 109.7 no
C36 . C37 . H54 . 109.3 no
H53 . C37 . H54 . 109.6 no
H52 . C37 . H54 . 110.0 no
C36 . C38 . H57 . 109.4 no
C36 . C38 . H56 . 109.5 no
H57 . C38 . H56 . 109.1 no
C36 . C38 . H58 . 109.9 no
H57 . C38 . H58 . 109.3 no
H56 . C38 . H58 . 109.6 no
O1 . C39 . H60 . 109.7 no
O1 . C39 . H59 . 110.5 no
H60 . C39 . H59 . 107.6 no
O1 . C39 . C200 . 107.8(3) yes
H60 . C39 . C200 . 99.1 no
H59 . C39 . C200 . 121.2 no
O1 . C39 . C201 . 104.0(3) yes
H60 . C39 . C201 . 127.5 no
H59 . C39 . C201 . 96.4 no
C200 . C39 . C201 . 31.0(3) yes
C42 . C41 . C80 . 105.7(2) yes
C42 . C41 . H411 . 110.1 no
C80 . C41 . H411 . 110.3 no
C42 . C41 . H412 . 110.4 no
C80 . C41 . H412 . 110.9 no
H411 . C41 . H412 . 109.5 no
C41 . C42 . O3 . 105.19(17) yes
C41 . C42 . H68 . 110.5 no
O3 . C42 . H68 . 110.5 no
C41 . C42 . H129 . 110.8 no
O3 . C42 . H129 . 110.7 no
H68 . C42 . H129 . 109.1 no
P2 . C43 . C44 . 121.75(13) yes
P2 . C43 . C57 . 116.76(16) yes
C44 . C43 . C57 . 121.33(18) yes
C43 . C44 . C54 . 114.02(16) yes
C43 . C44 . B2 . 128.54(16) yes
C54 . C44 . B2 . 117.37(16) yes
H96 . C45 . C46 . 106.7 no
H96 . C45 . C69 . 106.6 no
C46 . C45 . C69 . 112.47(13) yes
H96 . C45 . B2 . 106.4 no
C46 . C45 . B2 . 112.58(13) yes
C69 . C45 . B2 . 111.56(14) yes
C45 . C46 . H110 . 108.4 no
C45 . C46 . H111 . 108.5 no
H110 . C46 . H111 . 107.5 no
C45 . C46 . C47 . 115.25(14) yes
H110 . C46 . C47 . 108.4 no
H111 . C46 . C47 . 108.5 no
C46 . C47 . H97 . 115.2 no
C46 . C47 . C48 . 112.64(14) yes
H97 . C47 . C48 . 115.3 no
C46 . C47 . C71 . 107.32(15) yes
H97 . C47 . C71 . 115.3 no
C48 . C47 . C71 . 87.82(13) yes
C47 . C48 . C49 . 118.44(15) yes
C47 . C48 . C68 . 85.14(13) yes
C49 . C48 . C68 . 122.45(15) yes
C47 . C48 . C72 . 110.29(15) yes
C49 . C48 . C72 . 108.33(15) yes
C68 . C48 . C72 . 110.38(15) yes
C48 . C49 . H99 . 109.1 no
C48 . C49 . H98 . 109.7 no
H99 . C49 . H98 . 109.2 no
C48 . C49 . H67 . 109.9 no
H99 . C49 . H67 . 109.0 no
H98 . C49 . H67 . 110.1 no
O4 . C50 . C51 . 107.27(19) yes
O4 . C50 . H501 . 110.5 no
C51 . C50 . H501 . 110.3 no
O4 . C50 . H502 . 109.4 no
C51 . C50 . H502 . 110.0 no
H501 . C50 . H502 . 109.5 no
C50 . C51 . C52 . 108.6(2) yes
C50 . C51 . H511 . 109.6 no
C52 . C51 . H511 . 109.5 no
C50 . C51 . H512 . 109.9 no
C52 . C51 . H512 . 109.8 no
H511 . C51 . H512 . 109.5 no
C51 . C52 . C53 . 104.9(2) yes
C51 . C52 . H521 . 110.9 no
C53 . C52 . H521 . 111.0 no
C51 . C52 . H522 . 110.7 no
C53 . C52 . H522 . 109.8 no
H521 . C52 . H522 . 109.5 no
C52 . C53 . O4 . 106.33(16) yes
C52 . C53 . H72 . 110.2 no
O4 . C53 . H72 . 110.8 no
C52 . C53 . H71 . 110.6 no
O4 . C53 . H71 . 110.8 no
H72 . C53 . H71 . 108.2 no
C44 . C54 . H77 . 117.8 no
C44 . C54 . C55 . 123.80(19) yes
H77 . C54 . C55 . 118.4 no
C54 . C55 . H76 . 120.0 no
C54 . C55 . C56 . 120.5(2) yes
H76 . C55 . C56 . 119.5 no
C55 . C56 . H74 . 121.0 no
C55 . C56 . C57 . 118.20(19) yes
H74 . C56 . C57 . 120.8 no
C43 . C57 . C56 . 121.9(2) yes
C43 . C57 . H75 . 119.3 no
C56 . C57 . H75 . 118.8 no
H94 . C58 . C59 . 104.3 no
H94 . C58 . C64 . 104.5 no
C59 . C58 . C64 . 112.92(14) yes
H94 . C58 . B2 . 104.4 no
C59 . C58 . B2 . 115.56(15) yes
C64 . C58 . B2 . 113.60(14) yes
C58 . C59 . H93 . 108.7 no
C58 . C59 . H92 . 108.9 no
H93 . C59 . H92 . 107.9 no
C58 . C59 . C60 . 114.08(15) yes
H93 . C59 . C60 . 108.3 no
H92 . C59 . C60 . 108.7 no
C59 . C60 . H78 . 114.7 no
C59 . C60 . C61 . 112.42(15) yes
H78 . C60 . C61 . 114.7 no
C59 . C60 . C63 . 108.52(16) yes
H78 . C60 . C63 . 115.0 no
C61 . C60 . C63 . 88.63(16) yes
C60 . C61 . C62 . 84.02(15) yes
C60 . C61 . C66 . 118.09(17) yes
C62 . C61 . C66 . 122.58(18) yes
C60 . C61 . C67 . 111.79(19) yes
C62 . C61 . C67 . 110.98(17) yes
C66 . C61 . C67 . 107.76(19) yes
C61 . C62 . H79 . 114.2 no
C61 . C62 . C63 . 88.36(16) yes
H79 . C62 . C63 . 114.5 no
C61 . C62 . C64 . 114.92(16) yes
H79 . C62 . C64 . 114.5 no
C63 . C62 . C64 . 107.46(17) yes
C62 . C63 . C60 . 85.02(15) yes
C62 . C63 . H80 . 115.0 no
C60 . C63 . H80 . 114.9 no
C62 . C63 . H81 . 114.1 no
C60 . C63 . H81 . 114.1 no
H80 . C63 . H81 . 111.5 no
C62 . C64 . C58 . 112.89(15) yes
C62 . C64 . H85 . 106.6 no
C58 . C64 . H85 . 106.5 no
C62 . C64 . C65 . 112.41(16) yes
C58 . C64 . C65 . 111.51(16) yes
H85 . C64 . C65 . 106.3 no
C64 . C65 . H82 . 109.2 no
C64 . C65 . H83 . 109.6 no
H82 . C65 . H83 . 109.6 no
C64 . C65 . H84 . 109.3 no
H82 . C65 . H84 . 109.2 no
H83 . C65 . H84 . 109.9 no
C61 . C66 . H88 . 109.0 no
C61 . C66 . H86 . 109.5 no
H88 . C66 . H86 . 109.6 no
C61 . C66 . H87 . 109.5 no
H88 . C66 . H87 . 109.3 no
H86 . C66 . H87 . 110.0 no
C61 . C67 . H89 . 109.7 no
C61 . C67 . H91 . 109.7 no
H89 . C67 . H91 . 108.4 no
C61 . C67 . H90 . 109.9 no
H89 . C67 . H90 . 109.3 no
H91 . C67 . H90 . 109.8 no
C48 . C68 . H100 . 114.7 no
C48 . C68 . C69 . 114.11(14) yes
H100 . C68 . C69 . 114.8 no
C48 . C68 . C71 . 87.28(13) yes
H100 . C68 . C71 . 115.0 no
C69 . C68 . C71 . 107.85(14) yes
C68 . C69 . C45 . 113.14(14) yes
C68 . C69 . H104 . 106.3 no
C45 . C69 . H104 . 106.2 no
C68 . C69 . C70 . 111.09(15) yes
C45 . C69 . C70 . 113.39(14) yes
H104 . C69 . C70 . 106.1 no
C69 . C70 . H102 . 109.7 no
C69 . C70 . H103 . 109.4 no
H102 . C70 . H103 . 109.3 no
C69 . C70 . H101 . 109.7 no
H102 . C70 . H101 . 109.4 no
H103 . C70 . H101 . 109.3 no
C47 . C71 . C68 . 86.15(13) yes
C47 . C71 . H106 . 114.3 no
C68 . C71 . H106 . 114.2 no
C47 . C71 . H105 . 114.2 no
C68 . C71 . H105 . 114.2 no
H106 . C71 . H105 . 111.6 no
C48 . C72 . H109 . 109.7 no
C48 . C72 . H107 . 109.6 no
H109 . C72 . H107 . 109.7 no
C48 . C72 . H108 . 109.2 no
H109 . C72 . H108 . 109.2 no
H107 . C72 . H108 . 109.4 no
P2 . C73 . H115 . 107.8 no
P2 . C73 . C74 . 112.70(17) yes
H115 . C73 . C74 . 108.6 no
P2 . C73 . C75 . 109.26(16) yes
H115 . C73 . C75 . 108.3 no
C74 . C73 . C75 . 110.1(2) yes
C73 . C74 . H113 . 110.2 no
C73 . C74 . H112 . 109.4 no
H113 . C74 . H112 . 108.6 no
C73 . C74 . H114 . 110.4 no
H113 . C74 . H114 . 109.0 no
H112 . C74 . H114 . 109.3 no
C73 . C75 . H118 . 109.4 no
C73 . C75 . H116 . 109.2 no
H118 . C75 . H116 . 109.4 no
C73 . C75 . H117 . 109.9 no
H118 . C75 . H117 . 109.9 no
H116 . C75 . H117 . 109.0 no
P2 . C76 . H122 . 108.0 no
P2 . C76 . C77 . 113.17(14) yes
H122 . C76 . C77 . 109.0 no
P2 . C76 . C78 . 109.07(15) yes
H122 . C76 . C78 . 108.0 no
C77 . C76 . C78 . 109.4(2) yes
C76 . C77 . H120 . 109.7 no
C76 . C77 . H119 . 109.3 no
H120 . C77 . H119 . 110.4 no
C76 . C77 . H121 . 108.4 no
H120 . C77 . H121 . 109.6 no
H119 . C77 . H121 . 109.5 no
C76 . C78 . H125 . 108.8 no
C76 . C78 . H124 . 109.9 no
H125 . C78 . H124 . 109.8 no
C76 . C78 . H123 . 109.4 no
H125 . C78 . H123 . 108.9 no
H124 . C78 . H123 . 110.0 no
O3 . C79 . H126 . 110.5 no
O3 . C79 . H127 . 110.0 no
H126 . C79 . H127 . 107.9 no
O3 . C79 . C80 . 107.69(19) yes
H126 . C79 . C80 . 110.5 no
H127 . C79 . C80 . 110.2 no
C41 . C80 . C79 . 106.6(2) yes
C41 . C80 . H801 . 110.6 no
C79 . C80 . H801 . 110.4 no
C41 . C80 . H802 . 109.9 no
C79 . C80 . H802 . 109.8 no
H801 . C80 . H802 . 109.5 no
C5 . B1 . C17 . 112.15(14) yes
C5 . B1 . C4 . 110.41(13) yes
C17 . B1 . C4 . 113.15(13) yes
C5 . B1 . H31 . 106.6 no
C17 . B1 . H31 . 107.0 no
C4 . B1 . H31 . 107.1 no
C58 . B2 . C45 . 113.07(14) yes
C58 . B2 . C44 . 110.50(14) yes
C45 . B2 . C44 . 112.73(14) yes
C58 . B2 . H95 . 106.7 no
C45 . B2 . H95 . 106.6 no
C44 . B2 . H95 . 106.7 no
C12 . C140 . C10 . 100.8(3) yes
C12 . C140 . C141 . 68.8(4) yes
C10 . C140 . C141 . 68.9(4) yes
C12 . C140 . H1401 . 111.6 no
C10 . C140 . H1401 . 111.4 no
C141 . C140 . H1401 . 69.6 no
C12 . C140 . H1402 . 111.6 no
C10 . C140 . H1402 . 111.7 no
C141 . C140 . H1402 . 179.1 no
H1401 . C140 . H1402 . 109.5 no
C12 . C140 . H1412 . 105.6 no
C10 . C140 . H1412 . 107.8 no
C141 . C140 . H1412 . 61.3 no
H1401 . C140 . H1412 . 8.5 no
H1402 . C140 . H1412 . 117.8 no
C12 . C141 . C10 . 106.1(3) yes
C12 . C141 . C140 . 76.8(5) yes
C10 . C141 . C140 . 73.7(5) yes
C12 . C141 . H1401 . 109.5 no
C10 . C141 . H1401 . 107.2 no
C140 . C141 . H1401 . 56.7 no
C12 . C141 . H1411 . 110.4 no
C10 . C141 . H1411 . 110.2 no
C140 . C141 . H1411 . 169.6 no
H1401 . C141 . H1411 . 113.1 no
C12 . C141 . H1412 . 110.3 no
C10 . C141 . H1412 . 110.7 no
C140 . C141 . H1412 . 60.7 no
H1401 . C141 . H1412 . 4.3 no
H1411 . C141 . H1412 . 109.1 no
C1 . C200 . C39 . 101.5(3) yes
C1 . C200 . C201 . 58.7(7) yes
C39 . C200 . C201 . 80.4(6) yes
C1 . C200 . H2001 . 111.6 no
C39 . C200 . H2001 . 111.5 no
C201 . C200 . H2001 . 69.9 no
C1 . C200 . H2002 . 111.4 no
C39 . C200 . H2002 . 111.4 no
C201 . C200 . H2002 . 166.8 no
H2001 . C200 . H2002 . 109.5 no
C1 . C200 . H2011 . 99.5 no
C39 . C200 . H2011 . 130.1 no
C201 . C200 . H2011 . 73.0 no
H2001 . C200 . H2011 . 19.3 no
H2002 . C200 . H2011 . 102.0 no
C39 . C201 . C1 . 109.0(4) yes
C39 . C201 . C200 . 68.6(6) yes
C1 . C201 . C200 . 91.5(8) yes
C39 . C201 . H2001 . 102.0 no
C1 . C201 . H2001 . 127.9 no
C200 . C201 . H2001 . 62.4 no
C39 . C201 . H2011 . 109.6 no
C1 . C201 . H2011 . 109.1 no
C200 . C201 . H2011 . 53.6 no
H2001 . C201 . H2011 . 19.1 no
C39 . C201 . H2012 . 109.9 no
C1 . C201 . H2012 . 110.0 no
C200 . C201 . H2012 . 157.0 no
H2001 . C201 . H2012 . 96.7 no
H2011 . C201 . H2012 . 109.3 no
C201 . H2001 . C200 . 47.7 no
C201 . H2001 . H2011 . 69.8 no
C200 . H2001 . H2011 . 52.9 no
C201 . H2011 . C200 . 53.4 no
C201 . H2011 . H2001 . 91.1 no
C200 . H2011 . H2001 . 107.8 no
C141 . H1401 . C140 . 53.6 no
C141 . H1412 . C140 . 58.0 no

loop_
_geom_bond_atom_site_label_1
_geom_bond_site_symmetry_1
_geom_bond_atom_site_label_2
_geom_bond_site_symmetry_2
_geom_bond_distance
_geom_bond_publ_flag
P1 . C3 . 1.8381(18) yes
P1 . C14 . 1.8567(18) yes
P1 . C36 . 1.8770(19) yes
P2 . C43 . 1.839(2) yes
P2 . C73 . 1.874(2) yes
P2 . C76 . 1.8696(19) yes
O1 . C2 . 1.447(2) yes
O1 . C39 . 1.438(3) yes
O2 . C11 . 1.447(2) yes
O2 . C12 . 1.444(2) yes
O3 . C42 . 1.444(2) yes
O3 . C79 . 1.450(2) yes
O4 . C50 . 1.443(3) yes
O4 . C53 . 1.433(2) yes
C1 . C2 . 1.498(4) yes
C1 . H63 . 0.950 no
C1 . H64 . 0.950 no
C1 . C200 . 1.592(6) yes
C1 . C201 . 1.360(7) yes
C2 . H62 . 0.988 no
C2 . H61 . 0.991 no
C3 . C4 . 1.428(2) yes
C3 . C35 . 1.403(2) yes
C4 . C32 . 1.406(2) yes
C4 . B1 . 1.649(2) yes
C5 . H32 . 1.002 no
C5 . C6 . 1.564(2) yes
C5 . C31 . 1.562(2) yes
C5 . B1 . 1.670(3) yes
C6 . H47 . 1.002 no
C6 . C7 . 1.536(3) yes
C6 . C27 . 1.524(2) yes
C7 . H46 . 1.000 no
C7 . C8 . 1.567(2) yes
C7 . C28 . 1.553(3) yes
C8 . C9 . 1.521(3) yes
C8 . C29 . 1.553(2) yes
C8 . C30 . 1.530(3) yes
C9 . H40 . 0.984 no
C9 . H2 . 0.978 no
C9 . H41 . 0.979 no
C10 . C11 . 1.506(3) yes
C10 . H128 . 0.950 no
C10 . H130 . 0.950 no
C10 . C140 . 1.445(5) yes
C10 . C141 . 1.405(6) yes
C11 . H133 . 0.950 no
C11 . H134 . 0.950 no
C12 . H5 . 0.992 no
C12 . H6 . 0.987 no
C12 . C140 . 1.577(5) yes
C12 . C141 . 1.510(5) yes
C14 . H7 . 1.000 no
C14 . C15 . 1.526(3) yes
C14 . C16 . 1.529(3) yes
C15 . H8 . 0.982 no
C15 . H9 . 0.980 no
C15 . H10 . 0.983 no
C16 . H11 . 0.984 no
C16 . H12 . 0.979 no
C16 . H13 . 0.978 no
C17 . H14 . 0.996 no
C17 . C18 . 1.568(2) yes
C17 . C25 . 1.565(2) yes
C17 . B1 . 1.650(2) yes
C18 . H15 . 0.992 no
C18 . H30 . 0.985 no
C18 . C19 . 1.528(3) yes
C19 . H29 . 1.000 no
C19 . C20 . 1.541(3) yes
C19 . C22 . 1.549(3) yes
C20 . H17 . 0.984 no
C20 . H16 . 0.990 no
C20 . C21 . 1.545(3) yes
C21 . H28 . 1.002 no
C21 . C22 . 1.570(3) yes
C21 . C25 . 1.539(3) yes
C22 . C23 . 1.541(3) yes
C22 . C24 . 1.520(3) yes
C23 . H20 . 0.980 no
C23 . H18 . 0.981 no
C23 . H19 . 0.981 no
C24 . H22 . 0.979 no
C24 . H23 . 0.982 no
C24 . H21 . 0.981 no
C25 . H24 . 1.006 no
C25 . C26 . 1.527(3) yes
C26 . H26 . 0.976 no
C26 . H27 . 0.977 no
C26 . H25 . 0.984 no
C27 . H33 . 0.985 no
C27 . H35 . 0.979 no
C27 . H34 . 0.976 no
C28 . H36 . 0.996 no
C28 . H45 . 0.984 no
C28 . C29 . 1.549(2) yes
C29 . H44 . 1.002 no
C29 . C31 . 1.532(2) yes
C30 . H38 . 0.978 no
C30 . H39 . 0.984 no
C30 . H37 . 0.981 no
C31 . H43 . 0.989 no
C31 . H42 . 0.992 no
C32 . H48 . 0.947 no
C32 . C33 . 1.388(2) yes
C33 . H49 . 0.949 no
C33 . C34 . 1.382(3) yes
C34 . H51 . 0.951 no
C34 . C35 . 1.390(3) yes
C35 . H50 . 0.951 no
C36 . H55 . 1.001 no
C36 . C37 . 1.524(3) yes
C36 . C38 . 1.535(3) yes
C37 . H53 . 0.981 no
C37 . H52 . 0.976 no
C37 . H54 . 0.978 no
C38 . H57 . 0.984 no
C38 . H56 . 0.980 no
C38 . H58 . 0.978 no
C39 . H60 . 0.998 no
C39 . H59 . 0.994 no
C39 . C200 . 1.435(6) yes
C39 . C201 . 1.519(6) yes
C41 . C42 . 1.514(3) yes
C41 . C80 . 1.453(4) yes
C41 . H411 . 0.950 no
C41 . H412 . 0.950 no
C42 . H68 . 0.991 no
C42 . H129 . 0.986 no
C43 . C44 . 1.424(3) yes
C43 . C57 . 1.401(3) yes
C44 . C54 . 1.416(3) yes
C44 . B2 . 1.635(2) yes
C45 . H96 . 1.001 no
C45 . C46 . 1.566(2) yes
C45 . C69 . 1.570(2) yes
C45 . B2 . 1.648(3) yes
C46 . H110 . 0.990 no
C46 . H111 . 0.989 no
C46 . C47 . 1.520(2) yes
C47 . H97 . 0.998 no
C47 . C48 . 1.556(2) yes
C47 . C71 . 1.548(3) yes
C48 . C49 . 1.517(3) yes
C48 . C68 . 1.570(3) yes
C48 . C72 . 1.537(3) yes
C49 . H99 . 0.988 no
C49 . H98 . 0.976 no
C49 . H67 . 0.978 no
C50 . C51 . 1.417(3) yes
C50 . H501 . 0.950 no
C50 . H502 . 0.950 no
C51 . C52 . 1.443(4) yes
C51 . H511 . 0.950 no
C51 . H512 . 0.950 no
C52 . C53 . 1.515(3) yes
C52 . H521 . 0.950 no
C52 . H522 . 0.950 no
C53 . H72 . 0.993 no
C53 . H71 . 0.993 no
C54 . H77 . 0.950 no
C54 . C55 . 1.387(3) yes
C55 . H76 . 0.950 no
C55 . C56 . 1.374(3) yes
C56 . H74 . 0.950 no
C56 . C57 . 1.383(3) yes
C57 . H75 . 0.953 no
C58 . H94 . 0.997 no
C58 . C59 . 1.566(2) yes
C58 . C64 . 1.556(2) yes
C58 . B2 . 1.678(3) yes
C59 . H93 . 0.990 no
C59 . H92 . 0.986 no
C59 . C60 . 1.529(3) yes
C60 . H78 . 1.002 no
C60 . C61 . 1.555(3) yes
C60 . C63 . 1.549(3) yes
C61 . C62 . 1.568(3) yes
C61 . C66 . 1.517(3) yes
C61 . C67 . 1.531(3) yes
C62 . H79 . 1.003 no
C62 . C63 . 1.543(3) yes
C62 . C64 . 1.538(3) yes
C63 . H80 . 0.982 no
C63 . H81 . 0.998 no
C64 . H85 . 1.000 no
C64 . C65 . 1.520(3) yes
C65 . H82 . 0.984 no
C65 . H83 . 0.975 no
C65 . H84 . 0.980 no
C66 . H88 . 0.984 no
C66 . H86 . 0.975 no
C66 . H87 . 0.979 no
C67 . H89 . 0.990 no
C67 . H91 . 0.983 no
C67 . H90 . 0.973 no
C68 . H100 . 1.001 no
C68 . C69 . 1.536(2) yes
C68 . C71 . 1.549(2) yes
C69 . H104 . 1.000 no
C69 . C70 . 1.536(2) yes
C70 . H102 . 0.980 no
C70 . H103 . 0.982 no
C70 . H101 . 0.981 no
C71 . H106 . 0.990 no
C71 . H105 . 0.988 no
C72 . H109 . 0.980 no
C72 . H107 . 0.977 no
C72 . H108 . 0.983 no
C73 . H115 . 0.997 no
C73 . C74 . 1.524(4) yes
C73 . C75 . 1.534(3) yes
C74 . H113 . 0.987 no
C74 . H112 . 0.983 no
C74 . H114 . 0.979 no
C75 . H118 . 0.975 no
C75 . H116 . 0.986 no
C75 . H117 . 0.979 no
C76 . H122 . 0.996 no
C76 . C77 . 1.514(4) yes
C76 . C78 . 1.539(3) yes
C77 . H120 . 0.974 no
C77 . H119 . 0.975 no
C77 . H121 . 0.985 no
C78 . H125 . 0.984 no
C78 . H124 . 0.972 no
C78 . H123 . 0.983 no
C79 . H126 . 0.991 no
C79 . H127 . 0.995 no
C79 . C80 . 1.452(3) yes
C80 . H801 . 0.950 no
C80 . H802 . 0.950 no
B1 . H31 . 1.000 no
B2 . H95 . 1.002 no
C140 . C141 . 0.915(7) yes
C140 . H1401 . 0.950 no
C140 . H1402 . 0.950 no
C140 . H1412 . 0.941 no
C141 . H1401 . 1.065 no
C141 . H1411 . 0.950 no
C141 . H1412 . 0.946 no
C200 . C201 . 0.793(7) yes
C200 . H2001 . 0.950 no
C200 . H2002 . 0.950 no
C200 . H2011 . 0.796 no
C201 . H2001 . 1.007 no
C201 . H2011 . 0.945 no
C201 . H2012 . 0.950 no
H2001 . H2011 . 0.329 no

loop_
_geom_hbond_atom_site_label_D
_geom_hbond_site_symmetry_D
_geom_hbond_atom_site_label_H
_geom_hbond_site_symmetry_H
_geom_hbond_atom_site_label_A
_geom_hbond_site_symmetry_A
_geom_hbond_angle_DHA
_geom_hbond_distance_DH
_geom_hbond_distance_HA
_geom_hbond_distance_DA
_geom_hbond_publ_flag
C9 . H2 . C5 . 123 0.98 2.56 3.205(3) yes
C24 . H23 . C17 . 123 0.98 2.58 3.223(3) yes
C66 . H86 . C58 . 123 0.97 2.57 3.204(3) yes
